data_7135451
loop_
_publ_author_name
'Tiwari, Shashikant'
'Kumar, Nitin'
'Rawat, Diwan S.'

_publ_section_title
;
 Stereoselective thiosulfonylation of alkynes using sodium thiosulfate as
 a sulfur transfer agent to access <i>bis</i>-(<i>Z</i>)-vinyl sulfones.
;
_journal_issue 25
_journal_name_full 'Chemical communications (Cambridge, England)'
_journal_page_first 6751
_journal_page_last 6754
_journal_paper_doi 10.1039/d5cc07298k
_journal_volume 62
_journal_year 2026
_chemical_formula_moiety 'C38 H42 O4 S3'
_chemical_formula_sum 'C38 H42 O4 S3'
_chemical_formula_weight 658.89
_space_group_crystal_system monoclinic
_space_group_IT_number 14
_space_group_name_Hall '-P 2ybc'
_space_group_name_H-M_alt 'P 1 21/c 1'
_atom_sites_solution_hydrogens geom
_audit_creation_date 2025-10-15
_audit_creation_method
;
Olex2 1.3
(compiled 2020.11.12 svn.r5f609507 for OlexSys, GUI svn.r6408)
;
_audit_update_record
;
2025-10-15 deposited with the CCDC.	2026-02-23 downloaded from the CCDC.
;
_cell_angle_alpha 90
_cell_angle_beta 93.895(5)
_cell_angle_gamma 90
_cell_formula_units_Z 4
_cell_length_a 6.9287(4)
_cell_length_b 24.5829(13)
_cell_length_c 20.8338(11)
_cell_measurement_reflns_used 8085
_cell_measurement_temperature 297.78(17)
_cell_measurement_theta_max 28.9860
_cell_measurement_theta_min 1.9330
_cell_volume 3540.4(3)
_computing_cell_refinement 'CrysAlisPro 1.171.43.106a (Rigaku OD, 2024)'
_computing_data_collection 'CrysAlisPro 1.171.43.106a (Rigaku OD, 2024)'
_computing_data_reduction 'CrysAlisPro 1.171.43.106a (Rigaku OD, 2024)'
_computing_molecular_graphics 'Olex2 1.3 (Dolomanov et al., 2009)'
_computing_publication_material 'Olex2 1.3 (Dolomanov et al., 2009)'
_computing_structure_refinement 'SHELXL 2016/4 (Sheldrick, 2015)'
_diffrn_ambient_environment air
_diffrn_ambient_temperature 297.78(17)
_diffrn_detector 'Hybrid Pixel Array Detector'
_diffrn_detector_area_resol_mean 10.0000
_diffrn_detector_type HyPix
_diffrn_measured_fraction_theta_full 0.999
_diffrn_measured_fraction_theta_max 0.999
_diffrn_measurement_details
;
List of Runs (angles in degrees, time in seconds):

  # Type    Start    End  Width  t~exp~   \w     \q     \k     \f   Frames
#--------------------------------------------------------------------------
  1  \w    -60.00   4.00   0.50    4.00    --    6.31 -38.00  60.00  128
  2  \w    -20.00   7.00   0.50    4.00    --   -5.22 -99.00  60.00   54
  3  \w    -23.00  13.00   0.50    4.00    --   -5.22 -99.00 -90.00   72
  4  \w     -8.00  70.00   0.50    4.00    --   -5.22  19.00-150.00  156
;
_diffrn_measurement_device 'four-circle diffractometer'
_diffrn_measurement_device_type 'XtaLAB Synergy, Single source at home/near, HyPix'
_diffrn_measurement_method '\w scans'
_diffrn_orient_matrix_type 'CrysAlisPro convention (1999,Acta A55,543-557)'
_diffrn_orient_matrix_UB_11 0.0340712000
_diffrn_orient_matrix_UB_12 -0.0037960000
_diffrn_orient_matrix_UB_13 -0.0310204000
_diffrn_orient_matrix_UB_21 0.0187737000
_diffrn_orient_matrix_UB_22 0.0282880000
_diffrn_orient_matrix_UB_23 -0.0022319000
_diffrn_orient_matrix_UB_31 0.0949679000
_diffrn_orient_matrix_UB_32 -0.0041970000
_diffrn_orient_matrix_UB_33 0.0140118000
_diffrn_radiation_monochromator mirror
_diffrn_radiation_probe x-ray
_diffrn_radiation_type 'Mo K\a'
_diffrn_radiation_wavelength 0.71073
_diffrn_reflns_av_R_equivalents 0.0696
_diffrn_reflns_av_unetI/netI 0.0778
_diffrn_reflns_Laue_measured_fraction_full 0.999
_diffrn_reflns_Laue_measured_fraction_max 0.999
_diffrn_reflns_limit_h_max 8
_diffrn_reflns_limit_h_min -8
_diffrn_reflns_limit_k_max 28
_diffrn_reflns_limit_k_min -28
_diffrn_reflns_limit_l_max 24
_diffrn_reflns_limit_l_min -22
_diffrn_reflns_number 18696
_diffrn_reflns_point_group_measured_fraction_full 0.999
_diffrn_reflns_point_group_measured_fraction_max 0.999
_diffrn_reflns_theta_full 24.711
_diffrn_reflns_theta_max 24.711
_diffrn_reflns_theta_min 1.925
_diffrn_source 'micro-focus sealed X-ray tube'
_diffrn_source_type 'PhotonJet (Mo) X-ray Source'
_exptl_absorpt_coefficient_mu 0.247
_exptl_absorpt_correction_T_max 1.00000
_exptl_absorpt_correction_T_min 0.30597
_exptl_absorpt_correction_type multi-scan
_exptl_absorpt_process_details
;
CrysAlisPro 1.171.43.106a (Rigaku Oxford Diffraction, 2024)
Empirical absorption correction using spherical harmonics,
implemented in SCALE3 ABSPACK scaling algorithm.
;
_exptl_crystal_colour 'clear yellowish white'
_exptl_crystal_colour_lustre clear
_exptl_crystal_colour_modifier yellowish
_exptl_crystal_colour_primary white
_exptl_crystal_density_diffrn 1.236
_exptl_crystal_description block
_exptl_crystal_F_000 1400
_refine_diff_density_max 0.647
_refine_diff_density_min -0.299
_refine_diff_density_rms 0.071
_refine_ls_extinction_method none
_refine_ls_goodness_of_fit_ref 1.083
_refine_ls_hydrogen_treatment constr
_refine_ls_matrix_type full
_refine_ls_number_parameters 414
_refine_ls_number_reflns 6014
_refine_ls_number_restraints 0
_refine_ls_restrained_S_all 1.083
_refine_ls_R_factor_all 0.1024
_refine_ls_R_factor_gt 0.0816
_refine_ls_shift/su_max 0.001
_refine_ls_shift/su_mean 0.000
_refine_ls_structure_factor_coef Fsqd
_refine_ls_weighting_details 'w=1/[\s^2^(Fo^2^)+(0.0733P)^2^+7.0305P] where P=(Fo^2^+2Fc^2^)/3'
_refine_ls_weighting_scheme calc
_refine_ls_wR_factor_gt 0.2118
_refine_ls_wR_factor_ref 0.2223
_reflns_Friedel_coverage 0.000
_reflns_number_gt 4427
_reflns_number_total 6014
_reflns_threshold_expression 'I > 2\s(I)'
_cod_data_source_file d5cc07298k2.cif
_cod_data_source_block ukt-tbu_auto
_cod_depositor_comments 'Adding full bibliography for 7135450--7135451.cif.'
_cod_database_code 7135451
_shelx_shelxl_version_number 2016/4
_chemical_oxdiff_formula 'C H O S'
_chemical_oxdiff_usercomment 12-03-2025
_shelx_space_group_comment
;
The symmetry employed for this shelxl refinement is uniquely defined
by the following loop, which should always be used as a source of
symmetry information in preference to the above space-group names.
They are only intended as comments.
;
_reflns_odcompleteness_completeness 99.49
_reflns_odcompleteness_iscentric 1
_reflns_odcompleteness_theta 26.32
_olex2_refinement_description
;
1. Fixed Uiso
 At 1.2 times of:
  All C(H) groups
 At 1.5 times of:
  All C(H,H,H) groups
2.a Aromatic/amide H refined with riding coordinates:
 C2(H2), C5(H5), C6(H6), C23(H23), C14(H14), C3(H3), C27(H27), C26(H26),
 C10(H10), C24(H24), C37(H37), C36(H36), C44(H44), C40(H40), C33(H33), C34(H34),
  C43(H43), C41(H41)
2.b Idealised Me refined as rotating group:
 C38(H38A,H38B,H38C), C29(H29A,H29B,H29C), C30(H30A,H30B,H30C), C31(H31A,H31B,
 H31C), C45(H45A,H45B,H45C), C19(H19A,H19B,H19C), C20(H20A,H20B,H20C), C21(H21A,
 H21B,H21C)
;
_olex2_submission_special_instructions 'No special instructions were received'
_oxdiff_exptl_absorpt_empirical_details
;
Empirical correction (ABSPACK) includes:
- Absorption correction using spherical harmonics
- Frame scaling
;
_oxdiff_exptl_absorpt_empirical_full_max 3.835
_oxdiff_exptl_absorpt_empirical_full_min 0.493

loop_
_space_group_symop_operation_xyz
'x, y, z'
'-x, y+1/2, -z+1/2'
'-x, -y, -z'
'x, -y-1/2, z-1/2'

loop_
_atom_site_label
_atom_site_type_symbol
_atom_site_fract_x
_atom_site_fract_y
_atom_site_fract_z
_atom_site_U_iso_or_equiv
_atom_site_adp_type
_atom_site_occupancy
_atom_site_site_symmetry_order
_atom_site_calc_flag
_atom_site_refinement_flags_posn
_atom_site_refinement_flags_adp
_atom_site_refinement_flags_occupancy
_atom_site_disorder_assembly
_atom_site_disorder_group
S8 S 0.47502(17) 0.43879(5) 0.19647(5) 0.0453(3) Uani 1 1 d . . . . .
S15 S 0.2116(2) 0.54739(5) 0.24042(6) 0.0518(4) Uani 1 1 d . . . . .
S11 S 0.77807(19) 0.35136(6) 0.12587(6) 0.0565(4) Uani 1 1 d . . . . .
O12 O 0.6689(6) 0.38854(17) 0.08479(16) 0.0681(11) Uani 1 1 d . . . . .
O17 O 0.1055(7) 0.57865(15) 0.28401(18) 0.0762(12) Uani 1 1 d . . . . .
O13 O 0.9707(5) 0.33690(18) 0.11069(19) 0.0755(12) Uani 1 1 d . . . . .
O16 O 0.4088(5) 0.56083(15) 0.2327(2) 0.0721(11) Uani 1 1 d . . . . .
C9 C 0.6737(6) 0.40524(18) 0.2364(2) 0.0400(10) Uani 1 1 d . . . . .
C1 C 0.2806(6) 0.38542(17) 0.2912(2) 0.0359(9) Uani 1 1 d . . . . .
C22 C 0.7050(6) 0.41098(19) 0.3069(2) 0.0416(10) Uani 1 1 d . . . . .
C7 C 0.3053(6) 0.43725(17) 0.2568(2) 0.0369(9) Uani 1 1 d . . . . .
C2 C 0.2844(6) 0.33589(18) 0.2587(2) 0.0443(11) Uani 1 1 d . . . . .
H2 H 0.300687 0.335617 0.214726 0.053 Uiso 1 1 calc R U . . .
C5 C 0.2339(7) 0.33550(19) 0.3881(2) 0.0485(11) Uani 1 1 d . . . . .
H5 H 0.219621 0.335748 0.432159 0.058 Uiso 1 1 calc R U . . .
C6 C 0.2519(6) 0.38434(18) 0.3560(2) 0.0433(10) Uani 1 1 d . . . . .
H6 H 0.244487 0.416882 0.378460 0.052 Uiso 1 1 calc R U . . .
C39 C 0.0849(7) 0.54953(18) 0.1643(2) 0.0457(11) Uani 1 1 d . . . . .
C23 C 0.7389(7) 0.3648(2) 0.3440(2) 0.0504(12) Uani 1 1 d . . . . .
H23 H 0.749290 0.331198 0.324065 0.060 Uiso 1 1 calc R U . . .
C14 C 0.1949(6) 0.48004(18) 0.2675(2) 0.0435(11) Uani 1 1 d . . . . .
H14 H 0.093035 0.473276 0.293226 0.052 Uiso 1 1 calc R U . . .
C32 C 0.6440(7) 0.2916(2) 0.1347(2) 0.0536(13) Uani 1 1 d . . . . .
C3 C 0.2645(7) 0.28767(19) 0.2904(2) 0.0529(12) Uani 1 1 d . . . . .
H3 H 0.269663 0.255235 0.267582 0.064 Uiso 1 1 calc R U . . .
C27 C 0.6968(6) 0.4611(2) 0.3381(2) 0.0461(11) Uani 1 1 d . . . . .
H27 H 0.675288 0.492747 0.314254 0.055 Uiso 1 1 calc R U . . .
C4 C 0.2369(7) 0.28596(19) 0.3557(2) 0.0495(12) Uani 1 1 d . . . . .
C25 C 0.7478(7) 0.4174(2) 0.4423(2) 0.0531(13) Uani 1 1 d . . . . .
C26 C 0.7212(7) 0.4637(2) 0.4055(2) 0.0509(12) Uani 1 1 d . . . . .
H26 H 0.719306 0.497389 0.425679 0.061 Uiso 1 1 calc R U . . .
C10 C 0.7985(7) 0.3756(2) 0.2049(2) 0.0507(12) Uani 1 1 d . . . . .
H10 H 0.912764 0.366524 0.228505 0.061 Uiso 1 1 calc R U . . .
C24 C 0.7574(7) 0.3683(2) 0.4106(2) 0.0567(13) Uani 1 1 d . . . . .
H24 H 0.776785 0.336677 0.434615 0.068 Uiso 1 1 calc R U . . .
C37 C 0.4506(8) 0.2893(2) 0.1129(2) 0.0603(14) Uani 1 1 d . . . . .
H37 H 0.393876 0.318265 0.090047 0.072 Uiso 1 1 calc R U . . .
C36 C 0.3424(8) 0.2437(2) 0.1253(2) 0.0635(15) Uani 1 1 d . . . . .
H36 H 0.213563 0.242072 0.109735 0.076 Uiso 1 1 calc R U . . .
C28 C 0.7593(8) 0.4181(3) 0.5158(2) 0.0656(15) Uani 1 1 d . . . . .
C44 C 0.1775(8) 0.5660(2) 0.1114(3) 0.0623(14) Uani 1 1 d . . . . .
H44 H 0.309022 0.573969 0.114840 0.075 Uiso 1 1 calc R U . . .
C35 C 0.4219(8) 0.2004(2) 0.1605(3) 0.0646(15) Uani 1 1 d . . . . .
C40 C -0.1100(8) 0.5370(2) 0.1586(3) 0.0694(16) Uani 1 1 d . . . . .
H40 H -0.173246 0.526395 0.194535 0.083 Uiso 1 1 calc R U . . .
C33 C 0.7263(9) 0.2480(3) 0.1687(3) 0.0710(16) Uani 1 1 d . . . . .
H33 H 0.856266 0.249041 0.183179 0.085 Uiso 1 1 calc R U . . .
C42 C -0.1214(11) 0.5581(2) 0.0464(3) 0.0722(17) Uani 1 1 d . . . . .
C34 C 0.6160(9) 0.2036(3) 0.1810(3) 0.0749(17) Uani 1 1 d . . . . .
H34 H 0.673060 0.174563 0.203870 0.090 Uiso 1 1 calc R U . . .
C18 C 0.2181(11) 0.2317(2) 0.3904(3) 0.0799(19) Uani 1 1 d . . . . .
C43 C 0.0719(11) 0.5706(3) 0.0529(3) 0.0770(18) Uani 1 1 d . . . . .
H43 H 0.133328 0.582464 0.017060 0.092 Uiso 1 1 calc R U . . .
C41 C -0.2095(10) 0.5403(3) 0.0995(4) 0.084(2) Uani 1 1 d . . . . .
H41 H -0.339115 0.530250 0.095360 0.101 Uiso 1 1 calc R U . . .
C38 C 0.3018(10) 0.1520(3) 0.1762(3) 0.0855(19) Uani 1 1 d . . . . .
H38A H 0.171756 0.163507 0.182057 0.128 Uiso 1 1 calc R U . . .
H38B H 0.355646 0.135352 0.215117 0.128 Uiso 1 1 calc R U . . .
H38C H 0.301317 0.126231 0.141631 0.128 Uiso 1 1 calc R U . . .
C29 C 0.7635(10) 0.4765(3) 0.5441(3) 0.084(2) Uani 1 1 d . . . . .
H29A H 0.871479 0.496029 0.528972 0.126 Uiso 1 1 calc R U . . .
H29B H 0.776143 0.474586 0.590231 0.126 Uiso 1 1 calc R U . . .
H29C H 0.645648 0.494984 0.530645 0.126 Uiso 1 1 calc R U . . .
C30 C 0.5790(11) 0.3915(3) 0.5383(3) 0.096(2) Uani 1 1 d . . . . .
H30A H 0.466862 0.410612 0.520575 0.144 Uiso 1 1 calc R U . . .
H30B H 0.582201 0.392765 0.584451 0.144 Uiso 1 1 calc R U . . .
H30C H 0.573503 0.354342 0.524269 0.144 Uiso 1 1 calc R U . . .
C31 C 0.9430(12) 0.3902(4) 0.5418(3) 0.120(3) Uani 1 1 d . . . . .
H31A H 0.929231 0.351601 0.536639 0.180 Uiso 1 1 calc R U . . .
H31B H 0.966563 0.398728 0.586639 0.180 Uiso 1 1 calc R U . . .
H31C H 1.049652 0.402712 0.518660 0.180 Uiso 1 1 calc R U . . .
C45 C -0.2339(14) 0.5641(3) -0.0185(4) 0.119(3) Uani 1 1 d . . . . .
H45A H -0.303471 0.597872 -0.019760 0.179 Uiso 1 1 calc R U . . .
H45B H -0.323641 0.534462 -0.024589 0.179 Uiso 1 1 calc R U . . .
H45C H -0.145669 0.563613 -0.052063 0.179 Uiso 1 1 calc R U . . .
C19 C 0.1408(17) 0.2356(3) 0.4542(4) 0.149(4) Uani 1 1 d . . . . .
H19A H 0.231677 0.254434 0.483071 0.224 Uiso 1 1 calc R U . . .
H19B H 0.119568 0.199664 0.470444 0.224 Uiso 1 1 calc R U . . .
H19C H 0.020579 0.255114 0.450816 0.224 Uiso 1 1 calc R U . . .
C20 C 0.060(3) 0.1984(5) 0.3532(5) 0.247(10) Uani 1 1 d . . . . .
H20A H -0.037613 0.222467 0.334833 0.370 Uiso 1 1 calc R U . . .
H20B H 0.003588 0.173487 0.381970 0.370 Uiso 1 1 calc R U . . .
H20C H 0.116374 0.178449 0.319500 0.370 Uiso 1 1 calc R U . . .
C21 C 0.394(2) 0.2028(5) 0.3916(10) 0.313(13) Uani 1 1 d . . . . .
H21A H 0.451613 0.207462 0.351241 0.470 Uiso 1 1 calc R U . . .
H21B H 0.370413 0.164863 0.398494 0.470 Uiso 1 1 calc R U . . .
H21C H 0.481024 0.216424 0.425764 0.470 Uiso 1 1 calc R U . . .

loop_
_atom_site_aniso_label
_atom_site_aniso_U_11
_atom_site_aniso_U_22
_atom_site_aniso_U_33
_atom_site_aniso_U_23
_atom_site_aniso_U_13
_atom_site_aniso_U_12
S8 0.0479(7) 0.0528(7) 0.0355(6) 0.0099(5) 0.0046(5) 0.0068(5)
S15 0.0668(8) 0.0361(6) 0.0513(7) 0.0001(5) -0.0051(6) 0.0022(6)
S11 0.0545(8) 0.0751(9) 0.0402(7) -0.0047(6) 0.0060(5) 0.0129(6)
O12 0.078(3) 0.085(3) 0.0408(19) 0.0075(19) 0.0022(18) 0.018(2)
O17 0.122(3) 0.053(2) 0.054(2) -0.0079(18) 0.006(2) 0.023(2)
O13 0.056(2) 0.105(3) 0.068(3) -0.006(2) 0.0210(19) 0.018(2)
O16 0.063(2) 0.055(2) 0.095(3) 0.011(2) -0.018(2) -0.0145(18)
C9 0.035(2) 0.048(3) 0.036(2) 0.001(2) 0.0002(18) -0.0030(19)
C1 0.030(2) 0.042(2) 0.035(2) 0.0004(19) -0.0004(17) 0.0039(17)
C22 0.030(2) 0.057(3) 0.037(2) 0.003(2) -0.0031(17) -0.0024(19)
C7 0.032(2) 0.043(2) 0.034(2) 0.0022(19) -0.0040(17) -0.0018(19)
C2 0.050(3) 0.046(3) 0.036(2) -0.004(2) 0.001(2) 0.001(2)
C5 0.059(3) 0.050(3) 0.037(2) 0.002(2) 0.008(2) -0.003(2)
C6 0.051(3) 0.037(2) 0.043(3) -0.004(2) 0.006(2) -0.003(2)
C39 0.056(3) 0.034(2) 0.046(3) 0.005(2) 0.001(2) 0.003(2)
C23 0.046(3) 0.059(3) 0.046(3) 0.005(2) -0.003(2) 0.007(2)
C14 0.045(2) 0.040(2) 0.045(3) 0.003(2) -0.001(2) 0.003(2)
C32 0.055(3) 0.065(3) 0.040(3) -0.015(2) -0.005(2) 0.016(2)
C3 0.072(3) 0.036(3) 0.051(3) -0.009(2) 0.010(2) -0.002(2)
C27 0.045(3) 0.053(3) 0.040(3) -0.001(2) 0.001(2) -0.004(2)
C4 0.063(3) 0.041(3) 0.045(3) 0.005(2) 0.006(2) -0.002(2)
C25 0.038(2) 0.080(4) 0.041(3) -0.004(3) -0.001(2) 0.003(2)
C26 0.049(3) 0.060(3) 0.044(3) -0.005(2) 0.000(2) 0.000(2)
C10 0.040(2) 0.069(3) 0.043(3) -0.002(2) -0.004(2) 0.005(2)
C24 0.055(3) 0.069(3) 0.044(3) 0.013(3) -0.005(2) 0.010(3)
C37 0.064(3) 0.073(4) 0.042(3) -0.012(3) -0.006(2) 0.018(3)
C36 0.063(3) 0.079(4) 0.047(3) -0.017(3) -0.010(3) 0.011(3)
C28 0.063(3) 0.094(4) 0.039(3) 0.001(3) -0.003(2) 0.007(3)
C44 0.063(3) 0.067(3) 0.058(3) 0.007(3) 0.013(3) 0.015(3)
C35 0.067(4) 0.068(4) 0.058(3) -0.023(3) -0.006(3) 0.011(3)
C40 0.059(3) 0.072(4) 0.076(4) 0.024(3) -0.005(3) -0.009(3)
C33 0.064(3) 0.073(4) 0.074(4) -0.009(3) -0.015(3) 0.019(3)
C42 0.101(5) 0.045(3) 0.067(4) -0.003(3) -0.022(3) 0.022(3)
C34 0.080(4) 0.057(4) 0.085(4) -0.010(3) -0.011(3) 0.015(3)
C18 0.128(6) 0.043(3) 0.069(4) 0.015(3) 0.011(4) -0.007(3)
C43 0.105(5) 0.071(4) 0.057(4) 0.011(3) 0.017(3) 0.028(4)
C41 0.079(4) 0.074(4) 0.094(5) 0.020(4) -0.033(4) -0.013(3)
C38 0.091(5) 0.084(5) 0.081(5) -0.016(4) -0.006(4) -0.003(4)
C29 0.090(5) 0.118(6) 0.044(3) -0.011(3) -0.002(3) 0.003(4)
C30 0.113(6) 0.118(6) 0.059(4) 0.005(4) 0.027(4) -0.021(5)
C31 0.121(6) 0.181(9) 0.054(4) -0.011(5) -0.024(4) 0.074(6)
C45 0.190(9) 0.076(5) 0.082(5) 0.000(4) -0.057(6) 0.036(5)
C19 0.275(13) 0.081(5) 0.099(6) 0.044(5) 0.068(7) -0.002(7)
C20 0.48(3) 0.140(9) 0.119(8) 0.032(7) -0.021(12) -0.188(14)
C21 0.213(13) 0.205(13) 0.54(3) 0.299(18) 0.188(17) 0.137(11)

loop_
_atom_type_symbol
_atom_type_description
_atom_type_scat_dispersion_real
_atom_type_scat_dispersion_imag
_atom_type_scat_source
C C 0.0033 0.0016 'International Tables Vol C Tables 4.2.6.8 and 6.1.1.4'
H H 0.0000 0.0000 'International Tables Vol C Tables 4.2.6.8 and 6.1.1.4'
O O 0.0106 0.0060 'International Tables Vol C Tables 4.2.6.8 and 6.1.1.4'
S S 0.1246 0.1234 'International Tables Vol C Tables 4.2.6.8 and 6.1.1.4'

loop_
_geom_angle_atom_site_label_1
_geom_angle_atom_site_label_2
_geom_angle_atom_site_label_3
_geom_angle
_geom_angle_site_symmetry_1
_geom_angle_site_symmetry_3
_geom_angle_publ_flag
C9 S8 C7 100.9(2) . . ?
O17 S15 C39 108.0(2) . . ?
O17 S15 C14 104.8(2) . . ?
O16 S15 O17 119.0(3) . . ?
O16 S15 C39 108.4(2) . . ?
O16 S15 C14 109.8(2) . . ?
C14 S15 C39 106.1(2) . . ?
O12 S11 O13 119.1(2) . . ?
O12 S11 C32 109.6(2) . . ?
O12 S11 C10 110.6(2) . . ?
O13 S11 C32 108.8(3) . . ?
O13 S11 C10 105.9(2) . . ?
C10 S11 C32 101.3(2) . . ?
C22 C9 S8 118.8(3) . . ?
C10 C9 S8 122.3(3) . . ?
C10 C9 C22 118.9(4) . . ?
C2 C1 C7 120.7(4) . . ?
C6 C1 C7 121.4(4) . . ?
C6 C1 C2 117.9(4) . . ?
C23 C22 C9 119.0(4) . . ?
C23 C22 C27 118.4(4) . . ?
C27 C22 C9 122.6(4) . . ?
C1 C7 S8 117.7(3) . . ?
C14 C7 S8 121.2(3) . . ?
C14 C7 C1 121.0(4) . . ?
C1 C2 H2 119.5 . . ?
C3 C2 C1 121.1(4) . . ?
C3 C2 H2 119.5 . . ?
C6 C5 H5 119.4 . . ?
C6 C5 C4 121.3(4) . . ?
C4 C5 H5 119.4 . . ?
C1 C6 C5 120.9(4) . . ?
C1 C6 H6 119.5 . . ?
C5 C6 H6 119.5 . . ?
C44 C39 S15 120.0(4) . . ?
C44 C39 C40 120.2(5) . . ?
C40 C39 S15 119.7(4) . . ?
C22 C23 H23 119.8 . . ?
C22 C23 C24 120.5(5) . . ?
C24 C23 H23 119.8 . . ?
S15 C14 H14 115.0 . . ?
C7 C14 S15 129.9(4) . . ?
C7 C14 H14 115.0 . . ?
C37 C32 S11 120.5(4) . . ?
C33 C32 S11 119.9(4) . . ?
C33 C32 C37 119.4(6) . . ?
C2 C3 H3 119.2 . . ?
C2 C3 C4 121.7(4) . . ?
C4 C3 H3 119.2 . . ?
C22 C27 H27 120.0 . . ?
C22 C27 C26 120.0(5) . . ?
C26 C27 H27 120.0 . . ?
C5 C4 C18 121.9(4) . . ?
C3 C4 C5 117.2(4) . . ?
C3 C4 C18 120.9(5) . . ?
C26 C25 C24 117.7(4) . . ?
C26 C25 C28 123.0(5) . . ?
C24 C25 C28 119.2(5) . . ?
C27 C26 H26 119.3 . . ?
C25 C26 C27 121.5(5) . . ?
C25 C26 H26 119.3 . . ?
S11 C10 H10 115.3 . . ?
C9 C10 S11 129.4(4) . . ?
C9 C10 H10 115.3 . . ?
C23 C24 H24 119.1 . . ?
C25 C24 C23 121.9(5) . . ?
C25 C24 H24 119.1 . . ?
C32 C37 H37 120.1 . . ?
C36 C37 C32 119.8(5) . . ?
C36 C37 H37 120.1 . . ?
C37 C36 H36 119.3 . . ?
C37 C36 C35 121.3(5) . . ?
C35 C36 H36 119.3 . . ?
C25 C28 C29 112.9(5) . . ?
C30 C28 C25 108.6(5) . . ?
C30 C28 C29 106.1(5) . . ?
C30 C28 C31 112.7(6) . . ?
C31 C28 C25 109.8(5) . . ?
C31 C28 C29 106.8(5) . . ?
C39 C44 H44 120.5 . . ?
C39 C44 C43 118.9(6) . . ?
C43 C44 H44 120.5 . . ?
C36 C35 C34 117.6(6) . . ?
C36 C35 C38 121.2(5) . . ?
C34 C35 C38 121.2(6) . . ?
C39 C40 H40 120.3 . . ?
C41 C40 C39 119.5(6) . . ?
C41 C40 H40 120.3 . . ?
C32 C33 H33 120.1 . . ?
C34 C33 C32 119.9(5) . . ?
C34 C33 H33 120.1 . . ?
C43 C42 C45 120.2(7) . . ?
C41 C42 C43 118.6(6) . . ?
C41 C42 C45 121.2(7) . . ?
C35 C34 H34 119.0 . . ?
C33 C34 C35 122.0(6) . . ?
C33 C34 H34 119.0 . . ?
C4 C18 C20 107.9(6) . . ?
C19 C18 C4 114.9(5) . . ?
C19 C18 C20 101.6(8) . . ?
C21 C18 C4 110.2(6) . . ?
C21 C18 C19 112.7(9) . . ?
C21 C18 C20 109.0(12) . . ?
C44 C43 H43 119.3 . . ?
C42 C43 C44 121.5(6) . . ?
C42 C43 H43 119.3 . . ?
C40 C41 H41 119.4 . . ?
C42 C41 C40 121.3(6) . . ?
C42 C41 H41 119.4 . . ?
C35 C38 H38A 109.5 . . ?
C35 C38 H38B 109.5 . . ?
C35 C38 H38C 109.5 . . ?
H38A C38 H38B 109.5 . . ?
H38A C38 H38C 109.5 . . ?
H38B C38 H38C 109.5 . . ?
C28 C29 H29A 109.5 . . ?
C28 C29 H29B 109.5 . . ?
C28 C29 H29C 109.5 . . ?
H29A C29 H29B 109.5 . . ?
H29A C29 H29C 109.5 . . ?
H29B C29 H29C 109.5 . . ?
C28 C30 H30A 109.5 . . ?
C28 C30 H30B 109.5 . . ?
C28 C30 H30C 109.5 . . ?
H30A C30 H30B 109.5 . . ?
H30A C30 H30C 109.5 . . ?
H30B C30 H30C 109.5 . . ?
C28 C31 H31A 109.5 . . ?
C28 C31 H31B 109.5 . . ?
C28 C31 H31C 109.5 . . ?
H31A C31 H31B 109.5 . . ?
H31A C31 H31C 109.5 . . ?
H31B C31 H31C 109.5 . . ?
C42 C45 H45A 109.5 . . ?
C42 C45 H45B 109.5 . . ?
C42 C45 H45C 109.5 . . ?
H45A C45 H45B 109.5 . . ?
H45A C45 H45C 109.5 . . ?
H45B C45 H45C 109.5 . . ?
C18 C19 H19A 109.5 . . ?
C18 C19 H19B 109.5 . . ?
C18 C19 H19C 109.5 . . ?
H19A C19 H19B 109.5 . . ?
H19A C19 H19C 109.5 . . ?
H19B C19 H19C 109.5 . . ?
C18 C20 H20A 109.5 . . ?
C18 C20 H20B 109.5 . . ?
C18 C20 H20C 109.5 . . ?
H20A C20 H20B 109.5 . . ?
H20A C20 H20C 109.5 . . ?
H20B C20 H20C 109.5 . . ?
C18 C21 H21A 109.5 . . ?
C18 C21 H21B 109.5 . . ?
C18 C21 H21C 109.5 . . ?
H21A C21 H21B 109.5 . . ?
H21A C21 H21C 109.5 . . ?
H21B C21 H21C 109.5 . . ?

loop_
_geom_bond_atom_site_label_1
_geom_bond_atom_site_label_2
_geom_bond_distance
_geom_bond_site_symmetry_2
_geom_bond_publ_flag
S8 C9 1.764(4) . ?
S8 C7 1.779(4) . ?
S15 O17 1.431(4) . ?
S15 O16 1.425(4) . ?
S15 C39 1.760(5) . ?
S15 C14 1.755(5) . ?
S11 O12 1.432(4) . ?
S11 O13 1.437(4) . ?
S11 C32 1.754(6) . ?
S11 C10 1.748(5) . ?
C9 C22 1.478(6) . ?
C9 C10 1.337(6) . ?
C1 C7 1.477(6) . ?
C1 C2 1.395(6) . ?
C1 C6 1.378(6) . ?
C22 C23 1.383(7) . ?
C22 C27 1.395(7) . ?
C7 C14 1.328(6) . ?
C2 H2 0.9300 . ?
C2 C3 1.369(6) . ?
C5 H5 0.9300 . ?
C5 C6 1.384(6) . ?
C5 C4 1.394(7) . ?
C6 H6 0.9300 . ?
C39 C44 1.375(7) . ?
C39 C40 1.382(7) . ?
C23 H23 0.9300 . ?
C23 C24 1.389(7) . ?
C14 H14 0.9300 . ?
C32 C37 1.386(7) . ?
C32 C33 1.386(7) . ?
C3 H3 0.9300 . ?
C3 C4 1.387(7) . ?
C27 H27 0.9300 . ?
C27 C26 1.403(6) . ?
C4 C18 1.527(7) . ?
C25 C26 1.377(7) . ?
C25 C24 1.379(7) . ?
C25 C28 1.529(7) . ?
C26 H26 0.9300 . ?
C10 H10 0.9300 . ?
C24 H24 0.9300 . ?
C37 H37 0.9300 . ?
C37 C36 1.382(8) . ?
C36 H36 0.9300 . ?
C36 C35 1.385(8) . ?
C28 C29 1.551(9) . ?
C28 C30 1.512(9) . ?
C28 C31 1.513(8) . ?
C44 H44 0.9300 . ?
C44 C43 1.383(8) . ?
C35 C34 1.385(8) . ?
C35 C38 1.501(9) . ?
C40 H40 0.9300 . ?
C40 C41 1.372(8) . ?
C33 H33 0.9300 . ?
C33 C34 1.368(9) . ?
C42 C43 1.372(9) . ?
C42 C41 1.371(10) . ?
C42 C45 1.522(8) . ?
C34 H34 0.9300 . ?
C18 C19 1.469(10) . ?
C18 C20 1.534(13) . ?
C18 C21 1.412(12) . ?
C43 H43 0.9300 . ?
C41 H41 0.9300 . ?
C38 H38A 0.9600 . ?
C38 H38B 0.9600 . ?
C38 H38C 0.9600 . ?
C29 H29A 0.9600 . ?
C29 H29B 0.9600 . ?
C29 H29C 0.9600 . ?
C30 H30A 0.9600 . ?
C30 H30B 0.9600 . ?
C30 H30C 0.9600 . ?
C31 H31A 0.9600 . ?
C31 H31B 0.9600 . ?
C31 H31C 0.9600 . ?
C45 H45A 0.9600 . ?
C45 H45B 0.9600 . ?
C45 H45C 0.9600 . ?
C19 H19A 0.9600 . ?
C19 H19B 0.9600 . ?
C19 H19C 0.9600 . ?
C20 H20A 0.9600 . ?
C20 H20B 0.9600 . ?
C20 H20C 0.9600 . ?
C21 H21A 0.9600 . ?
C21 H21B 0.9600 . ?
C21 H21C 0.9600 . ?

loop_
_geom_torsion_atom_site_label_1
_geom_torsion_atom_site_label_2
_geom_torsion_atom_site_label_3
_geom_torsion_atom_site_label_4
_geom_torsion
_geom_torsion_site_symmetry_1
_geom_torsion_site_symmetry_2
_geom_torsion_site_symmetry_3
_geom_torsion_site_symmetry_4
_geom_torsion_publ_flag
S8 C9 C22 C23 131.8(4) . . . . ?
S8 C9 C22 C27 -46.5(5) . . . . ?
S8 C9 C10 S11 -13.9(7) . . . . ?
S8 C7 C14 S15 -12.7(6) . . . . ?
S15 C39 C44 C43 -176.0(4) . . . . ?
S15 C39 C40 C41 178.0(5) . . . . ?
S11 C32 C37 C36 -174.2(4) . . . . ?
S11 C32 C33 C34 173.6(5) . . . . ?
O12 S11 C32 C37 -10.5(5) . . . . ?
O12 S11 C32 C33 175.3(4) . . . . ?
O12 S11 C10 C9 32.5(6) . . . . ?
O17 S15 C39 C44 126.0(4) . . . . ?
O17 S15 C39 C40 -51.0(5) . . . . ?
O17 S15 C14 C7 -159.6(4) . . . . ?
O13 S11 C32 C37 -142.3(4) . . . . ?
O13 S11 C32 C33 43.5(5) . . . . ?
O13 S11 C10 C9 162.9(5) . . . . ?
O16 S15 C39 C44 -4.2(5) . . . . ?
O16 S15 C39 C40 178.8(4) . . . . ?
O16 S15 C14 C7 -30.6(5) . . . . ?
C9 S8 C7 C1 -45.7(3) . . . . ?
C9 S8 C7 C14 138.9(4) . . . . ?
C9 C22 C23 C24 -176.1(4) . . . . ?
C9 C22 C27 C26 177.8(4) . . . . ?
C1 C7 C14 S15 172.0(3) . . . . ?
C1 C2 C3 C4 1.0(8) . . . . ?
C22 C9 C10 S11 167.2(4) . . . . ?
C22 C23 C24 C25 -1.6(8) . . . . ?
C22 C27 C26 C25 -1.9(7) . . . . ?
C7 S8 C9 C22 -31.7(4) . . . . ?
C7 S8 C9 C10 149.4(4) . . . . ?
C7 C1 C2 C3 179.0(4) . . . . ?
C7 C1 C6 C5 -178.3(4) . . . . ?
C2 C1 C7 S8 -38.3(5) . . . . ?
C2 C1 C7 C14 137.1(4) . . . . ?
C2 C1 C6 C5 2.1(7) . . . . ?
C2 C3 C4 C5 -1.2(8) . . . . ?
C2 C3 C4 C18 -179.1(5) . . . . ?
C5 C4 C18 C19 17.2(10) . . . . ?
C5 C4 C18 C20 129.7(9) . . . . ?
C5 C4 C18 C21 -111.4(12) . . . . ?
C6 C1 C7 S8 142.1(4) . . . . ?
C6 C1 C7 C14 -42.5(6) . . . . ?
C6 C1 C2 C3 -1.4(7) . . . . ?
C6 C5 C4 C3 1.9(7) . . . . ?
C6 C5 C4 C18 179.8(5) . . . . ?
C39 S15 C14 C7 86.3(5) . . . . ?
C39 C44 C43 C42 -1.2(9) . . . . ?
C39 C40 C41 C42 -2.9(10) . . . . ?
C23 C22 C27 C26 -0.5(6) . . . . ?
C14 S15 C39 C44 -122.1(4) . . . . ?
C14 S15 C39 C40 60.9(5) . . . . ?
C32 S11 C10 C9 -83.6(5) . . . . ?
C32 C37 C36 C35 1.4(8) . . . . ?
C32 C33 C34 C35 -0.1(9) . . . . ?
C3 C4 C18 C19 -165.0(7) . . . . ?
C3 C4 C18 C20 -52.6(10) . . . . ?
C3 C4 C18 C21 66.4(12) . . . . ?
C27 C22 C23 C24 2.2(7) . . . . ?
C4 C5 C6 C1 -2.4(7) . . . . ?
C26 C25 C24 C23 -0.7(7) . . . . ?
C26 C25 C28 C29 -7.2(7) . . . . ?
C26 C25 C28 C30 110.1(6) . . . . ?
C26 C25 C28 C31 -126.2(7) . . . . ?
C10 S11 C32 C37 106.3(4) . . . . ?
C10 S11 C32 C33 -67.9(5) . . . . ?
C10 C9 C22 C23 -49.3(6) . . . . ?
C10 C9 C22 C27 132.4(5) . . . . ?
C24 C25 C26 C27 2.5(7) . . . . ?
C24 C25 C28 C29 175.3(5) . . . . ?
C24 C25 C28 C30 -67.4(7) . . . . ?
C24 C25 C28 C31 56.2(8) . . . . ?
C37 C32 C33 C34 -0.7(8) . . . . ?
C37 C36 C35 C34 -2.2(8) . . . . ?
C37 C36 C35 C38 177.4(5) . . . . ?
C36 C35 C34 C33 1.5(9) . . . . ?
C28 C25 C26 C27 -175.1(5) . . . . ?
C28 C25 C24 C23 177.0(5) . . . . ?
C44 C39 C40 C41 1.0(9) . . . . ?
C40 C39 C44 C43 1.0(8) . . . . ?
C33 C32 C37 C36 0.0(7) . . . . ?
C43 C42 C41 C40 2.7(10) . . . . ?
C41 C42 C43 C44 -0.6(9) . . . . ?
C38 C35 C34 C33 -178.1(6) . . . . ?
C45 C42 C43 C44 179.5(6) . . . . ?
C45 C42 C41 C40 -177.4(6) . . . . ?
